data_4303087
loop_
_publ_author_name
'Treffly B. Ditri'
'Brian J. Fox'
'Curtis E. Moore'
'Arnold L. Rheingold'
'Joshua S. Figueroa'

_publ_section_title
;
Effective Control of Ligation and Geometric Isomerism: Direct Comparison of
Steric Properties Associated with Bis-mesityl and
Bis-diisopropylphenyl m-Terphenyl Isocyanides
;
_journal_name_full 'Inorganic Chemistry'
_journal_page_first 8362
_journal_page_last 8375
_journal_paper_doi 10.1021/ic9010828
_journal_volume 48
_journal_year 2009
_chemical_formula_sum 'C63 H74 Ag F3 N2 O3 S'
_chemical_formula_weight 1104.17
_chemical_name_common (OTf)Ag(CNArDipp2)2
_chemical_name_systematic
; 
 ? 
;
_space_group_IT_number 61
_symmetry_cell_setting orthorhombic
_symmetry_space_group_name_Hall '-P 2ac 2ab'
_symmetry_space_group_name_H-M 'P b c a'
_atom_sites_solution_hydrogens geom
_atom_sites_solution_primary direct
_atom_sites_solution_secondary difmap
_audit_creation_method SHELXL-97
_cell_angle_alpha 90.00
_cell_angle_beta 90.00
_cell_angle_gamma 90.00
_cell_formula_units_Z 8
_cell_length_a 24.7376(14)
_cell_length_b 19.1647(11)
_cell_length_c 27.0246(16)
_cell_measurement_reflns_used 9891
_cell_measurement_temperature 100(2)
_cell_measurement_theta_max 27.79
_cell_measurement_theta_min 2.26
_cell_volume 12812.1(13)
_computing_cell_refinement 'Bruker SMART'
_computing_data_collection 'Bruker SMART'
_computing_data_reduction 'Bruker SAINT'
_computing_molecular_graphics 'Bruker SHELXTL'
_computing_publication_material 'Bruker SHELXTL'
_computing_structure_refinement 'SHELXL-97 (Sheldrick, 1997)'
_computing_structure_solution 'SHELXS-97 (Sheldrick, 1990)'
_diffrn_ambient_temperature 100(2)
_diffrn_measured_fraction_theta_full 1.000
_diffrn_measured_fraction_theta_max 1.000
_diffrn_measurement_device_type 'CCD area detector'
_diffrn_measurement_method 'phi and omega scans'
_diffrn_radiation_monochromator graphite
_diffrn_radiation_source 'fine-focus sealed tube'
_diffrn_radiation_type MoK\a
_diffrn_radiation_wavelength 0.71073
_diffrn_reflns_av_R_equivalents 0.0705
_diffrn_reflns_av_sigmaI/netI 0.0565
_diffrn_reflns_limit_h_max 28
_diffrn_reflns_limit_h_min -27
_diffrn_reflns_limit_k_max 15
_diffrn_reflns_limit_k_min -21
_diffrn_reflns_limit_l_max 30
_diffrn_reflns_limit_l_min -30
_diffrn_reflns_number 51722
_diffrn_reflns_theta_full 23.82
_diffrn_reflns_theta_max 23.82
_diffrn_reflns_theta_min 1.51
_exptl_absorpt_coefficient_mu 0.397
_exptl_absorpt_correction_T_max 0.9284
_exptl_absorpt_correction_T_min 0.9249
_exptl_absorpt_correction_type multi-scan
_exptl_absorpt_process_details SADABS
_exptl_crystal_colour colourless
_exptl_crystal_density_diffrn 1.145
_exptl_crystal_density_meas 0
_exptl_crystal_density_method 'not measured'
_exptl_crystal_description sheets
_exptl_crystal_F_000 4640
_exptl_crystal_size_max 0.20
_exptl_crystal_size_mid 0.20
_exptl_crystal_size_min 0.19
_platon_squeeze_details
;
SQUEEZE was employed to account for a severely disordered molecule of Et2O
(C4H10O).  A total of 252 electrons in a solvent accessible void of 
2191.1 Ang^3 were accounted for.  This corresponds to roughly 6
disordered molecules of Et2O per unit cell.  
;
_refine_diff_density_max 2.127
_refine_diff_density_min -1.002
_refine_diff_density_rms 0.088
_refine_ls_extinction_method none
_refine_ls_goodness_of_fit_ref 1.062
_refine_ls_hydrogen_treatment constr
_refine_ls_matrix_type full
_refine_ls_number_parameters 683
_refine_ls_number_reflns 9838
_refine_ls_number_restraints 0
_refine_ls_restrained_S_all 1.062
_refine_ls_R_factor_all 0.0873
_refine_ls_R_factor_gt 0.0686
_refine_ls_shift/su_max 0.001
_refine_ls_shift/su_mean 0.000
_refine_ls_structure_factor_coef Fsqd
_refine_ls_weighting_details 'calc w=1/[\s^2^(Fo^2^)+(0.0902P)^2^+36.8453P] where P=(Fo^2^+2Fc^2^)/3'
_refine_ls_weighting_scheme calc
_refine_ls_wR_factor_gt 0.1829
_refine_ls_wR_factor_ref 0.1950
_reflns_number_gt 7478
_reflns_number_total 9838
_reflns_threshold_expression >2sigma(I)
_cod_data_source_file ic9010828_si_002_05.cif
_cod_data_source_block jfig117
_cod_depositor_comments
;
The following automatic conversions were performed:
'_symmetry_cell_setting' value 'Orthorhombic' changed to 'orthorhombic'
according to '/home/saulius/struct/CIF-dictionaries/cif_core.dic'
dictionary named 'cif_core.dic' version 2.4.1 from
2010-06-29.

'_exptl_absorpt_correction_type' value 'Multi-Scan' changed
to 'multi-scan' according to
'/home/saulius/struct/CIF-dictionaries/cif_core.dic' dictionary named
'cif_core.dic' version 2.4.1 from 2010-06-29.

Automatic conversion script
Id: cif_fix_enum 1527 2010-12-29 10:47:43Z saulius 

The following automatic conversions were performed:

'_refine_ls_hydrogen_treatment' value 'const' was replaced with the
value 'constr' as specified in the replacement file
'src/cod-tools/trunk/data/replacement-values/replacement_values.lst'.

Automatic conversion script
Id: cif_fix_values 5376 2017-05-30 11:51:03Z andrius 
;
_cod_database_code 4303087

loop_
_symmetry_equiv_pos_as_xyz
'x, y, z'
'-x+1/2, -y, z+1/2'
'-x, y+1/2, -z+1/2'
'x+1/2, -y+1/2, -z'
'-x, -y, -z'
'x-1/2, y, -z-1/2'
'x, -y-1/2, z-1/2'
'-x-1/2, y-1/2, z'

loop_
_atom_site_label
_atom_site_type_symbol
_atom_site_fract_x
_atom_site_fract_y
_atom_site_fract_z
_atom_site_U_iso_or_equiv
_atom_site_adp_type
_atom_site_occupancy
_atom_site_symmetry_multiplicity
_atom_site_calc_flag
_atom_site_refinement_flags
_atom_site_disorder_assembly
_atom_site_disorder_group
Ag1 Ag 0.656987(17) 0.35040(2) 0.192909(15) 0.03440(17) Uani 1 1 d . . .
N1 N 0.62735(15) 0.3149(2) 0.07941(17) 0.0241(9) Uani 1 1 d . . .
C1 C 0.63796(19) 0.3198(3) 0.1210(2) 0.0262(11) Uani 1 1 d . . .
S1 S 0.59232(12) 0.25559(11) 0.27631(8) 0.0868(8) Uani 1 1 d . . .
O1 O 0.5799(2) 0.3154(3) 0.2465(2) 0.0828(17) Uani 1 1 d . . .
F1 F 0.5655(3) 0.1254(3) 0.2739(4) 0.109(3) Uani 0.67 1 d P . .
N2 N 0.73103(16) 0.4594(2) 0.25507(15) 0.0247(9) Uani 1 1 d . . .
C2 C 0.7063(2) 0.4191(3) 0.2331(2) 0.0322(12) Uani 1 1 d . . .
O2 O 0.6537(3) 0.2549(6) 0.2595(3) 0.157(4) Uani 1 1 d . . .
F2 F 0.6206(4) 0.1415(6) 0.2363(4) 0.137(4) Uani 0.66 1 d P . .
F3 F 0.5801(3) 0.1839(4) 0.1928(3) 0.087(2) Uani 0.67 1 d P . .
F4 F 0.5221(3) 0.1851(5) 0.2340(3) 0.220(5) Uani 1 1 d . . .
C6 C 0.61103(18) 0.3164(2) 0.02934(17) 0.0209(10) Uani 1 1 d . . .
C8 C 0.80928(19) 0.4881(3) 0.30355(18) 0.0252(11) Uani 1 1 d . . .
C9 C 0.56478(19) 0.3549(2) 0.01803(18) 0.0233(11) Uani 1 1 d . . .
O10 O 0.5966(4) 0.2427(5) 0.3224(2) 0.138(3) Uani 1 1 d . . .
C11 C 0.7421(2) 0.2834(3) 0.0140(2) 0.0289(12) Uani 1 1 d . . .
C12 C 0.8618(3) 0.4401(4) 0.1742(2) 0.0567(19) Uani 1 1 d . . .
H12A H 0.8687 0.4789 0.1514 0.085 Uiso 1 1 calc R . .
H12B H 0.8228 0.4343 0.1787 0.085 Uiso 1 1 calc R . .
H12C H 0.8772 0.3971 0.1605 0.085 Uiso 1 1 calc R . .
C13 C 0.69372(19) 0.2454(3) 0.00975(18) 0.0241(11) Uani 1 1 d . . .
C14 C 0.5524(2) 0.4576(3) 0.07339(19) 0.0283(12) Uani 1 1 d . . .
C15 C 0.81064(19) 0.3629(3) 0.32881(19) 0.0272(12) Uani 1 1 d . . .
C16 C 0.64286(19) 0.2826(3) -0.00582(19) 0.0248(11) Uani 1 1 d . . .
C17 C 0.8708(2) 0.4013(3) 0.2617(2) 0.0319(12) Uani 1 1 d . . .
C18 C 0.4892(2) 0.3596(3) 0.0795(2) 0.0311(12) Uani 1 1 d . . .
C19 C 0.83066(19) 0.4160(3) 0.29759(18) 0.0265(12) Uani 1 1 d . . .
C20 C 0.6914(2) 0.1740(3) 0.02039(18) 0.0252(11) Uani 1 1 d . . .
C21 C 0.83586(19) 0.5385(3) 0.33167(19) 0.0288(12) Uani 1 1 d . . .
H21 H 0.8695 0.5275 0.3467 0.035 Uiso 1 1 calc R . .
C22 C 0.75998(18) 0.5088(3) 0.28344(17) 0.0227(11) Uani 1 1 d . . .
C23 C 0.62582(19) 0.2870(3) -0.05467(19) 0.0268(11) Uani 1 1 d . . .
H23 H 0.6461 0.2641 -0.0797 0.032 Uiso 1 1 calc R . .
C24 C 0.7884(2) 0.2478(3) 0.02813(19) 0.0305(12) Uani 1 1 d . . .
H24 H 0.8217 0.2723 0.0306 0.037 Uiso 1 1 calc R . .
C25 C 0.7651(2) 0.6219(3) 0.31804(19) 0.0304(12) Uani 1 1 d . . .
H25 H 0.7507 0.6672 0.3235 0.036 Uiso 1 1 calc R . .
C26 C 0.7391(2) 0.1411(3) 0.03517(19) 0.0302(12) Uani 1 1 d . . .
H26 H 0.7385 0.0928 0.0430 0.036 Uiso 1 1 calc R . .
C27 C 0.6386(2) 0.1333(3) 0.0178(2) 0.0317(12) Uani 1 1 d . . .
H27 H 0.6105 0.1650 0.0038 0.038 Uiso 1 1 calc R . .
C28 C 0.68278(19) 0.5915(3) 0.26609(18) 0.0254(11) Uani 1 1 d . . .
C29 C 0.7868(2) 0.1774(3) 0.03867(19) 0.0300(12) Uani 1 1 d . . .
H29 H 0.8189 0.1539 0.0484 0.036 Uiso 1 1 calc R . .
C30 C 0.5803(2) 0.3239(3) -0.0676(2) 0.0302(12) Uani 1 1 d . . .
H30 H 0.5693 0.3260 -0.1012 0.036 Uiso 1 1 calc R . .
C31 C 0.60387(19) 0.4898(3) 0.0521(2) 0.0312(12) Uani 1 1 d . . .
H31 H 0.6239 0.4517 0.0347 0.037 Uiso 1 1 calc R . .
C32 C 0.73640(19) 0.5741(3) 0.29003(18) 0.0245(11) Uani 1 1 d . . .
C34 C 0.5870(2) 0.5773(3) 0.2612(2) 0.0329(13) Uani 1 1 d . . .
H34 H 0.5542 0.5586 0.2738 0.039 Uiso 1 1 calc R . .
C35 C 0.63488(19) 0.5643(3) 0.28597(19) 0.0266(11) Uani 1 1 d . . .
C36 C 0.53471(19) 0.3919(3) 0.05749(19) 0.0250(11) Uani 1 1 d . . .
C37 C 0.8730(2) 0.2825(3) 0.2909(2) 0.0342(13) Uani 1 1 d . . .
H37 H 0.8884 0.2371 0.2892 0.041 Uiso 1 1 calc R . .
C38 C 0.8330(2) 0.2966(3) 0.3242(2) 0.0343(13) Uani 1 1 d . . .
H38 H 0.8201 0.2601 0.3448 0.041 Uiso 1 1 calc R . .
C39 C 0.7451(2) 0.3609(3) 0.0040(2) 0.0413(15) Uani 1 1 d . . .
H39 H 0.7076 0.3775 -0.0034 0.050 Uiso 1 1 calc R . .
C40 C 0.6340(2) 0.5247(3) 0.3345(2) 0.0315(12) Uani 1 1 d . . .
H40 H 0.6723 0.5156 0.3445 0.038 Uiso 1 1 calc R . .
C41 C 0.4612(2) 0.3969(3) 0.1163(2) 0.0368(14) Uani 1 1 d . . .
H41 H 0.4300 0.3768 0.1312 0.044 Uiso 1 1 calc R . .
C42 C 0.6335(2) 0.6444(3) 0.2004(2) 0.0363(13) Uani 1 1 d . . .
H42 H 0.6326 0.6716 0.1710 0.044 Uiso 1 1 calc R . .
C43 C 0.8141(2) 0.6043(3) 0.3380(2) 0.0342(13) Uani 1 1 d . . .
H43 H 0.8335 0.6380 0.3566 0.041 Uiso 1 1 calc R . .
C44 C 0.4782(2) 0.4617(3) 0.1309(2) 0.0389(14) Uani 1 1 d . . .
H44 H 0.4588 0.4862 0.1558 0.047 Uiso 1 1 calc R . .
C45 C 0.5859(2) 0.6171(3) 0.2186(2) 0.0354(13) Uani 1 1 d . . .
H45 H 0.5527 0.6256 0.2020 0.042 Uiso 1 1 calc R . .
C46 C 0.5233(2) 0.4916(3) 0.1098(2) 0.0356(13) Uani 1 1 d . . .
H46 H 0.5346 0.5365 0.1205 0.043 Uiso 1 1 calc R . .
C47 C 0.4134(2) 0.2768(3) 0.0555(2) 0.0419(14) Uani 1 1 d . . .
H47A H 0.3927 0.2825 0.0862 0.063 Uiso 1 1 calc R . .
H47B H 0.4069 0.2301 0.0419 0.063 Uiso 1 1 calc R . .
H47C H 0.4019 0.3121 0.0315 0.063 Uiso 1 1 calc R . .
C48 C 0.6829(2) 0.6333(3) 0.2238(2) 0.0287(12) Uani 1 1 d . . .
C49 C 0.8910(2) 0.3338(3) 0.2599(2) 0.0385(14) Uani 1 1 d . . .
H49 H 0.9182 0.3230 0.2364 0.046 Uiso 1 1 calc R . .
C50 C 0.6410(2) 0.5180(3) 0.0925(2) 0.0462(16) Uani 1 1 d . . .
H50A H 0.6254 0.5607 0.1065 0.069 Uiso 1 1 calc R . .
H50B H 0.6766 0.5285 0.0784 0.069 Uiso 1 1 calc R . .
H50C H 0.6449 0.4830 0.1187 0.069 Uiso 1 1 calc R . .
C51 C 0.5912(2) 0.5450(3) 0.0141(2) 0.0434(15) Uani 1 1 d . . .
H51A H 0.5663 0.5260 -0.0106 0.065 Uiso 1 1 calc R . .
H51B H 0.6247 0.5598 -0.0022 0.065 Uiso 1 1 calc R . .
H51C H 0.5745 0.5852 0.0305 0.065 Uiso 1 1 calc R . .
C52 C 0.4735(2) 0.2857(3) 0.0664(2) 0.0379(14) Uani 1 1 d . . .
H52 H 0.4941 0.2717 0.0362 0.045 Uiso 1 1 calc R . .
C53 C 0.7343(2) 0.6648(3) 0.2027(2) 0.0364(14) Uani 1 1 d . . .
H53 H 0.7591 0.6739 0.2312 0.044 Uiso 1 1 calc R . .
C54 C 0.8883(2) 0.4557(3) 0.2245(2) 0.0403(14) Uani 1 1 d . . .
H54 H 0.8749 0.5021 0.2361 0.048 Uiso 1 1 calc R . .
C55 C 0.7673(2) 0.3795(3) 0.3672(2) 0.0312(12) Uani 1 1 d . . .
H55 H 0.7449 0.4186 0.3537 0.037 Uiso 1 1 calc R . .
C56 C 0.6077(3) 0.5692(3) 0.3747(2) 0.0472(16) Uani 1 1 d . . .
H56A H 0.6277 0.6131 0.3782 0.071 Uiso 1 1 calc R . .
H56B H 0.6084 0.5439 0.4062 0.071 Uiso 1 1 calc R . .
H56C H 0.5702 0.5793 0.3656 0.071 Uiso 1 1 calc R . .
C57 C 0.6050(3) 0.4546(3) 0.3310(2) 0.0458(15) Uani 1 1 d . . .
H57A H 0.5673 0.4622 0.3212 0.069 Uiso 1 1 calc R . .
H57B H 0.6060 0.4313 0.3633 0.069 Uiso 1 1 calc R . .
H57C H 0.6230 0.4252 0.3063 0.069 Uiso 1 1 calc R . .
C59 C 0.7297(3) 0.3186(3) 0.3765(3) 0.0554(18) Uani 1 1 d . . .
H59A H 0.7122 0.3050 0.3455 0.083 Uiso 1 1 calc R . .
H59B H 0.7022 0.3322 0.4007 0.083 Uiso 1 1 calc R . .
H59C H 0.7505 0.2791 0.3895 0.083 Uiso 1 1 calc R . .
C60 C 0.7626(2) 0.6124(4) 0.1690(2) 0.0486(16) Uani 1 1 d . . .
H60A H 0.7691 0.5690 0.1873 0.073 Uiso 1 1 calc R . .
H60B H 0.7972 0.6318 0.1579 0.073 Uiso 1 1 calc R . .
H60C H 0.7397 0.6026 0.1402 0.073 Uiso 1 1 calc R . .
C61 C 0.6201(3) 0.1115(4) 0.0689(3) 0.065(2) Uani 1 1 d . . .
H61A H 0.6448 0.0761 0.0821 0.097 Uiso 1 1 calc R . .
H61B H 0.5836 0.0921 0.0669 0.097 Uiso 1 1 calc R . .
H61C H 0.6200 0.1522 0.0908 0.097 Uiso 1 1 calc R . .
C62 C 0.9488(2) 0.4603(4) 0.2186(3) 0.0568(18) Uani 1 1 d . . .
H62A H 0.9629 0.4152 0.2073 0.085 Uiso 1 1 calc R . .
H62B H 0.9653 0.4723 0.2505 0.085 Uiso 1 1 calc R . .
H62C H 0.9576 0.4964 0.1942 0.085 Uiso 1 1 calc R . .
C63 C 0.7655(3) 0.4012(3) 0.0489(3) 0.061(2) Uani 1 1 d . . .
H63A H 0.7440 0.3884 0.0780 0.091 Uiso 1 1 calc R . .
H63B H 0.7620 0.4514 0.0428 0.091 Uiso 1 1 calc R . .
H63C H 0.8035 0.3897 0.0548 0.091 Uiso 1 1 calc R . .
C65 C 0.7262(3) 0.7338(3) 0.1760(3) 0.0519(17) Uani 1 1 d . . .
H65A H 0.7071 0.7256 0.1448 0.078 Uiso 1 1 calc R . .
H65B H 0.7614 0.7550 0.1692 0.078 Uiso 1 1 calc R . .
H65C H 0.7048 0.7652 0.1969 0.078 Uiso 1 1 calc R . .
C67 C 0.7933(2) 0.4052(4) 0.4155(2) 0.0499(17) Uani 1 1 d . . .
H67A H 0.7654 0.4257 0.4368 0.075 Uiso 1 1 calc R . .
H67B H 0.8207 0.4405 0.4079 0.075 Uiso 1 1 calc R . .
H67C H 0.8103 0.3658 0.4326 0.075 Uiso 1 1 calc R . .
C70 C 0.7797(3) 0.3760(3) -0.0411(2) 0.0516(17) Uani 1 1 d . . .
H70A H 0.7655 0.3503 -0.0696 0.077 Uiso 1 1 calc R . .
H70B H 0.8170 0.3613 -0.0346 0.077 Uiso 1 1 calc R . .
H70C H 0.7791 0.4262 -0.0481 0.077 Uiso 1 1 calc R . .
C76 C 0.4899(3) 0.2366(3) 0.1087(3) 0.065(2) Uani 1 1 d . . .
H76A H 0.5289 0.2405 0.1145 0.097 Uiso 1 1 calc R . .
H76B H 0.4809 0.1884 0.0997 0.097 Uiso 1 1 calc R . .
H76C H 0.4703 0.2496 0.1389 0.097 Uiso 1 1 calc R . .
C80 C 0.6422(3) 0.0698(4) -0.0155(3) 0.0552(18) Uani 1 1 d . . .
H80A H 0.6675 0.0360 -0.0012 0.083 Uiso 1 1 calc R . .
H80B H 0.6550 0.0839 -0.0483 0.083 Uiso 1 1 calc R . .
H80C H 0.6064 0.0483 -0.0184 0.083 Uiso 1 1 calc R . .
C99 C 0.5503(2) 0.3583(3) -0.03117(19) 0.0279(12) Uani 1 1 d . . .
H2 H 0.5194 0.3845 -0.0405 0.033 Uiso 1 1 calc R . .
C101 C 0.5725(4) 0.1780(6) 0.2459(5) 0.096(3) Uani 1 1 d . . .

loop_
_atom_site_aniso_label
_atom_site_aniso_U_11
_atom_site_aniso_U_22
_atom_site_aniso_U_33
_atom_site_aniso_U_23
_atom_site_aniso_U_13
_atom_site_aniso_U_12
Ag1 0.0385(3) 0.0346(3) 0.0300(3) -0.00621(19) -0.00634(18) -0.00904(19)
N1 0.016(2) 0.020(2) 0.037(3) -0.003(2) 0.0017(18) 0.0018(17)
C1 0.021(3) 0.027(3) 0.030(3) -0.003(2) -0.007(2) 0.000(2)
S1 0.154(2) 0.0515(11) 0.0544(13) 0.0084(10) -0.0487(14) 0.0036(13)
O1 0.087(4) 0.083(4) 0.078(4) 0.013(3) -0.002(3) 0.007(3)
F1 0.115(6) 0.018(3) 0.193(9) 0.027(4) -0.032(6) -0.014(4)
N2 0.021(2) 0.031(2) 0.022(2) 0.001(2) -0.0040(17) 0.0045(19)
C2 0.027(3) 0.037(3) 0.033(3) -0.002(3) -0.005(2) 0.000(3)
O2 0.130(7) 0.227(10) 0.113(6) 0.004(6) 0.014(5) -0.106(7)
F2 0.118(8) 0.186(11) 0.109(7) -0.077(7) 0.008(6) -0.037(8)
F3 0.107(6) 0.079(5) 0.075(5) -0.033(4) -0.023(4) -0.013(4)
F4 0.153(7) 0.288(11) 0.219(9) 0.121(8) -0.103(7) -0.144(8)
C6 0.018(2) 0.024(2) 0.021(3) 0.002(2) -0.0002(19) 0.000(2)
C8 0.019(2) 0.033(3) 0.024(3) 0.000(2) 0.003(2) -0.002(2)
C9 0.022(2) 0.021(2) 0.028(3) 0.003(2) 0.004(2) -0.006(2)
O10 0.212(9) 0.152(7) 0.051(4) -0.005(4) -0.015(5) 0.030(7)
C11 0.023(3) 0.029(3) 0.035(3) -0.002(2) 0.005(2) 0.002(2)
C12 0.037(3) 0.091(6) 0.043(4) 0.013(4) 0.005(3) 0.013(4)
C13 0.021(2) 0.025(3) 0.026(3) 0.000(2) 0.004(2) 0.002(2)
C14 0.027(3) 0.027(3) 0.031(3) 0.004(2) 0.003(2) 0.006(2)
C15 0.018(2) 0.035(3) 0.029(3) -0.004(2) -0.005(2) 0.001(2)
C16 0.020(2) 0.024(3) 0.031(3) 0.004(2) 0.003(2) -0.001(2)
C17 0.021(3) 0.043(3) 0.031(3) -0.004(3) 0.000(2) 0.002(2)
C18 0.021(3) 0.033(3) 0.039(3) 0.005(3) 0.005(2) 0.005(2)
C19 0.022(3) 0.033(3) 0.024(3) -0.001(2) -0.008(2) -0.001(2)
C20 0.027(3) 0.025(3) 0.024(3) 0.000(2) 0.001(2) 0.004(2)
C21 0.019(2) 0.038(3) 0.030(3) -0.006(3) -0.004(2) 0.003(2)
C22 0.021(3) 0.029(3) 0.018(2) -0.003(2) -0.0021(19) -0.007(2)
C23 0.025(3) 0.030(3) 0.026(3) -0.001(2) 0.005(2) -0.001(2)
C24 0.024(3) 0.034(3) 0.034(3) -0.003(2) 0.001(2) 0.003(2)
C25 0.030(3) 0.028(3) 0.033(3) -0.008(2) -0.001(2) 0.001(2)
C26 0.037(3) 0.022(3) 0.032(3) 0.000(2) 0.002(2) 0.003(2)
C27 0.028(3) 0.028(3) 0.039(3) 0.008(3) -0.004(2) -0.001(2)
C28 0.022(3) 0.029(3) 0.025(3) -0.004(2) -0.004(2) 0.004(2)
C29 0.026(3) 0.033(3) 0.031(3) 0.000(2) -0.002(2) 0.005(2)
C30 0.031(3) 0.037(3) 0.023(3) 0.005(2) -0.002(2) -0.003(2)
C31 0.018(3) 0.028(3) 0.048(3) -0.004(3) 0.004(2) 0.002(2)
C32 0.019(2) 0.030(3) 0.025(3) -0.001(2) 0.000(2) -0.002(2)
C34 0.024(3) 0.038(3) 0.036(3) 0.000(3) -0.008(2) 0.001(2)
C35 0.021(3) 0.025(3) 0.034(3) -0.002(2) -0.002(2) -0.002(2)
C36 0.018(2) 0.026(3) 0.030(3) 0.003(2) 0.000(2) 0.003(2)
C37 0.033(3) 0.032(3) 0.038(3) -0.008(3) -0.008(2) 0.008(2)
C38 0.032(3) 0.032(3) 0.039(3) -0.001(3) -0.015(2) -0.003(2)
C39 0.021(3) 0.028(3) 0.075(5) 0.004(3) 0.002(3) 0.002(2)
C40 0.022(3) 0.041(3) 0.031(3) 0.006(3) 0.000(2) -0.003(2)
C41 0.025(3) 0.045(3) 0.040(3) 0.010(3) 0.013(2) 0.006(3)
C42 0.038(3) 0.038(3) 0.033(3) 0.003(3) -0.007(2) 0.007(3)
C43 0.028(3) 0.036(3) 0.038(3) -0.009(3) -0.007(2) -0.002(2)
C44 0.036(3) 0.044(3) 0.037(3) -0.005(3) 0.008(3) 0.007(3)
C45 0.026(3) 0.045(3) 0.035(3) 0.005(3) -0.007(2) -0.002(3)
C46 0.033(3) 0.033(3) 0.041(3) -0.006(3) 0.004(2) 0.006(3)
C47 0.035(3) 0.039(3) 0.052(4) 0.007(3) 0.002(3) -0.008(3)
C48 0.026(3) 0.025(3) 0.035(3) -0.005(2) -0.001(2) 0.001(2)
C49 0.030(3) 0.051(4) 0.035(3) -0.011(3) -0.004(2) 0.010(3)
C50 0.038(3) 0.042(3) 0.059(4) 0.007(3) -0.009(3) -0.008(3)
C51 0.036(3) 0.051(4) 0.043(4) 0.010(3) 0.004(3) -0.005(3)
C52 0.029(3) 0.031(3) 0.054(4) 0.001(3) 0.016(3) -0.001(2)
C53 0.036(3) 0.046(3) 0.027(3) 0.008(3) -0.003(2) -0.007(3)
C54 0.036(3) 0.045(3) 0.040(4) -0.002(3) 0.013(3) -0.002(3)
C55 0.025(3) 0.036(3) 0.033(3) 0.009(3) 0.000(2) 0.000(2)
C56 0.063(4) 0.046(4) 0.033(3) 0.003(3) -0.004(3) 0.003(3)
C57 0.051(4) 0.040(3) 0.046(4) 0.011(3) 0.005(3) -0.004(3)
C59 0.047(4) 0.045(4) 0.075(5) 0.016(4) 0.020(3) 0.001(3)
C60 0.037(3) 0.065(4) 0.044(4) 0.015(3) 0.010(3) 0.006(3)
C61 0.056(4) 0.085(5) 0.054(4) -0.005(4) 0.013(3) -0.039(4)
C62 0.041(4) 0.080(5) 0.049(4) 0.003(4) 0.011(3) -0.011(4)
C63 0.070(5) 0.036(3) 0.075(5) -0.008(4) 0.034(4) -0.013(3)
C65 0.052(4) 0.048(4) 0.056(4) 0.007(3) 0.005(3) -0.012(3)
C67 0.043(3) 0.073(5) 0.034(3) -0.007(3) 0.002(3) 0.014(3)
C70 0.064(4) 0.037(3) 0.054(4) 0.013(3) -0.006(3) -0.006(3)
C76 0.035(4) 0.040(4) 0.118(7) 0.026(4) -0.013(4) -0.010(3)
C80 0.051(4) 0.062(4) 0.053(4) -0.020(4) -0.007(3) -0.013(3)
C99 0.020(2) 0.031(3) 0.033(3) 0.004(2) 0.001(2) 0.004(2)
C101 0.046(5) 0.105(8) 0.135(10) -0.020(7) -0.018(5) -0.031(5)

loop_
_atom_type_symbol
_atom_type_description
_atom_type_scat_dispersion_real
_atom_type_scat_dispersion_imag
_atom_type_scat_source
C C 0.0033 0.0016 'International Tables Vol C Tables 4.2.6.8 and 6.1.1.4'
H H 0.0000 0.0000 'International Tables Vol C Tables 4.2.6.8 and 6.1.1.4'
N N 0.0061 0.0033 'International Tables Vol C Tables 4.2.6.8 and 6.1.1.4'
O O 0.0106 0.0060 'International Tables Vol C Tables 4.2.6.8 and 6.1.1.4'
F F 0.0171 0.0103 'International Tables Vol C Tables 4.2.6.8 and 6.1.1.4'
S S 0.1246 0.1234 'International Tables Vol C Tables 4.2.6.8 and 6.1.1.4'
Ag Ag -0.8971 1.1015 'International Tables Vol C Tables 4.2.6.8 and 6.1.1.4'

loop_
_geom_angle_atom_site_label_1
_geom_angle_atom_site_label_2
_geom_angle_atom_site_label_3
_geom_angle
_geom_angle_site_symmetry_1
_geom_angle_site_symmetry_3
_geom_angle_publ_flag
C1 Ag1 C2 142.2(2) . . ?
C1 Ag1 O1 107.1(2) . . ?
C2 Ag1 O1 108.4(2) . . ?
C1 Ag1 O2 116.5(2) . . ?
C2 Ag1 O2 95.9(2) . . ?
O1 Ag1 O2 51.3(2) . . ?
C1 N1 C6 173.2(5) . . ?
N1 C1 Ag1 168.3(4) . . ?
O10 S1 O1 136.3(5) . . ?
O10 S1 O2 101.5(6) . . ?
O1 S1 O2 92.9(5) . . ?
O10 S1 C101 108.3(6) . . ?
O1 S1 C101 110.5(5) . . ?
O2 S1 C101 97.2(5) . . ?
S1 O1 Ag1 112.3(3) . . ?
C101 F1 F2 53.2(7) . . ?
C2 N2 C22 178.0(5) . . ?
N2 C2 Ag1 176.1(4) . . ?
S1 O2 Ag1 103.1(5) . . ?
C101 F2 F1 46.5(6) . . ?
C101 F2 F3 53.5(7) . . ?
F1 F2 F3 91.5(7) . . ?
C101 F3 F2 51.1(5) . . ?
C16 C6 C9 124.0(4) . . ?
C16 C6 N1 118.8(4) . . ?
C9 C6 N1 117.1(4) . . ?
C22 C8 C21 115.3(5) . . ?
C22 C8 C19 122.3(4) . . ?
C21 C8 C19 122.3(4) . . ?
C99 C9 C6 116.7(4) . . ?
C99 C9 C36 122.8(4) . . ?
C6 C9 C36 120.5(4) . . ?
C24 C11 C13 118.1(5) . . ?
C24 C11 C39 119.5(5) . . ?
C13 C11 C39 122.4(5) . . ?
C20 C13 C11 121.6(5) . . ?
C20 C13 C16 119.1(4) . . ?
C11 C13 C16 119.3(4) . . ?
C46 C14 C36 118.7(5) . . ?
C46 C14 C31 120.8(5) . . ?
C36 C14 C31 120.5(4) . . ?
C38 C15 C19 117.7(5) . . ?
C38 C15 C55 122.1(5) . . ?
C19 C15 C55 120.2(5) . . ?
C23 C16 C6 116.6(4) . . ?
C23 C16 C13 123.2(4) . . ?
C6 C16 C13 120.1(4) . . ?
C49 C17 C19 117.5(5) . . ?
C49 C17 C54 121.1(5) . . ?
C19 C17 C54 121.3(5) . . ?
C41 C18 C36 117.8(5) . . ?
C41 C18 C52 120.9(5) . . ?
C36 C18 C52 121.2(5) . . ?
C15 C19 C17 120.8(5) . . ?
C15 C19 C8 118.7(4) . . ?
C17 C19 C8 120.5(5) . . ?
C26 C20 C13 117.8(5) . . ?
C26 C20 C27 120.4(4) . . ?
C13 C20 C27 121.8(4) . . ?
C43 C21 C8 121.0(5) . . ?
C32 C22 C8 125.0(4) . . ?
C32 C22 N2 117.4(4) . . ?
C8 C22 N2 117.6(4) . . ?
C30 C23 C16 121.5(5) . . ?
C29 C24 C11 120.9(5) . . ?
C43 C25 C32 120.4(5) . . ?
C29 C26 C20 121.2(5) . . ?
C61 C27 C80 109.7(5) . . ?
C61 C27 C20 111.0(5) . . ?
C80 C27 C20 112.9(5) . . ?
C48 C28 C35 121.9(5) . . ?
C48 C28 C32 118.4(4) . . ?
C35 C28 C32 119.7(4) . . ?
C26 C29 C24 120.4(5) . . ?
C23 C30 C99 119.9(5) . . ?
C51 C31 C50 111.3(5) . . ?
C51 C31 C14 111.5(4) . . ?
C50 C31 C14 112.0(5) . . ?
C25 C32 C22 116.7(4) . . ?
C25 C32 C28 122.6(5) . . ?
C22 C32 C28 120.7(4) . . ?
C45 C34 C35 121.3(5) . . ?
C34 C35 C28 118.1(5) . . ?
C34 C35 C40 119.8(5) . . ?
C28 C35 C40 122.0(4) . . ?
C14 C36 C18 120.8(5) . . ?
C14 C36 C9 119.7(4) . . ?
C18 C36 C9 119.5(4) . . ?
C49 C37 C38 119.8(5) . . ?
C37 C38 C15 121.9(5) . . ?
C11 C39 C70 111.0(5) . . ?
C11 C39 C63 111.8(5) . . ?
C70 C39 C63 110.8(5) . . ?
C35 C40 C57 113.2(5) . . ?
C35 C40 C56 110.0(5) . . ?
C57 C40 C56 109.6(5) . . ?
C44 C41 C18 120.8(5) . . ?
C45 C42 C48 122.0(5) . . ?
C25 C43 C21 121.5(5) . . ?
C41 C44 C46 120.4(5) . . ?
C42 C45 C34 119.3(5) . . ?
C44 C46 C14 121.4(5) . . ?
C42 C48 C28 117.3(5) . . ?
C42 C48 C53 120.3(5) . . ?
C28 C48 C53 122.4(5) . . ?
C37 C49 C17 122.2(5) . . ?
C18 C52 C47 113.7(5) . . ?
C18 C52 C76 109.4(5) . . ?
C47 C52 C76 109.4(5) . . ?
C48 C53 C65 114.3(5) . . ?
C48 C53 C60 110.3(5) . . ?
C65 C53 C60 110.5(5) . . ?
C62 C54 C17 113.2(5) . . ?
C62 C54 C12 109.9(5) . . ?
C17 C54 C12 109.4(5) . . ?
C59 C55 C15 112.6(5) . . ?
C59 C55 C67 111.2(5) . . ?
C15 C55 C67 110.5(4) . . ?
C9 C99 C30 121.3(5) . . ?
F1 C101 F4 95.8(8) . . ?
F1 C101 F2 80.3(9) . . ?
F4 C101 F2 145.4(11) . . ?
F1 C101 F3 132.0(10) . . ?
F4 C101 F3 82.6(8) . . ?
F2 C101 F3 75.4(8) . . ?
F1 C101 S1 115.2(9) . . ?
F4 C101 S1 107.1(9) . . ?
F2 C101 S1 105.6(6) . . ?
F3 C101 S1 110.9(7) . . ?

loop_
_geom_bond_atom_site_label_1
_geom_bond_atom_site_label_2
_geom_bond_distance
_geom_bond_site_symmetry_2
_geom_bond_publ_flag
Ag1 C1 2.083(5) . ?
Ag1 C2 2.097(6) . ?
Ag1 O1 2.486(6) . ?
Ag1 O2 2.568(9) . ?
N1 C1 1.159(6) . ?
N1 C6 1.412(6) . ?
S1 O10 1.275(7) . ?
S1 O1 1.434(6) . ?
S1 O2 1.584(8) . ?
S1 C101 1.770(10) . ?
F1 C101 1.273(13) . ?
F1 F2 1.729(14) . ?
N2 C2 1.151(6) . ?
N2 C22 1.413(6) . ?
F2 C101 1.405(14) . ?
F2 F3 1.746(14) . ?
F3 C101 1.451(13) . ?
F4 C101 1.293(11) . ?
C6 C16 1.394(7) . ?
C6 C9 1.395(7) . ?
C8 C22 1.393(7) . ?
C8 C21 1.394(7) . ?
C8 C19 1.489(7) . ?
C9 C99 1.378(7) . ?
C9 C36 1.481(7) . ?
C11 C24 1.387(7) . ?
C11 C13 1.405(7) . ?
C11 C39 1.511(7) . ?
C12 C54 1.538(9) . ?
C13 C20 1.401(7) . ?
C13 C16 1.506(7) . ?
C14 C46 1.381(7) . ?
C14 C36 1.400(7) . ?
C14 C31 1.528(7) . ?
C15 C38 1.392(7) . ?
C15 C19 1.411(7) . ?
C15 C55 1.525(7) . ?
C16 C23 1.389(7) . ?
C17 C49 1.387(8) . ?
C17 C19 1.415(7) . ?
C17 C54 1.512(8) . ?
C18 C41 1.408(7) . ?
C18 C36 1.415(7) . ?
C18 C52 1.511(7) . ?
C20 C26 1.395(7) . ?
C20 C27 1.522(7) . ?
C21 C43 1.381(7) . ?
C22 C32 1.392(7) . ?
C23 C30 1.373(7) . ?
C24 C29 1.380(7) . ?
C25 C43 1.368(7) . ?
C25 C32 1.384(7) . ?
C26 C29 1.374(7) . ?
C27 C61 1.513(8) . ?
C27 C80 1.515(8) . ?
C28 C48 1.397(7) . ?
C28 C35 1.402(7) . ?
C28 C32 1.513(7) . ?
C30 C99 1.399(7) . ?
C31 C51 1.507(8) . ?
C31 C50 1.528(8) . ?
C34 C45 1.382(8) . ?
C34 C35 1.383(7) . ?
C35 C40 1.515(7) . ?
C37 C49 1.366(8) . ?
C37 C38 1.366(8) . ?
C39 C70 1.517(9) . ?
C39 C63 1.525(9) . ?
C40 C57 1.527(8) . ?
C40 C56 1.528(8) . ?
C41 C44 1.370(8) . ?
C42 C45 1.381(8) . ?
C42 C48 1.391(8) . ?
C44 C46 1.379(8) . ?
C47 C52 1.524(8) . ?
C48 C53 1.519(7) . ?
C52 C76 1.534(9) . ?
C53 C65 1.520(8) . ?
C53 C60 1.525(9) . ?
C54 C62 1.509(8) . ?
C55 C59 1.513(8) . ?
C55 C67 1.537(8) . ?

loop_
_platon_squeeze_void_nr
_platon_squeeze_void_average_x
_platon_squeeze_void_average_y
_platon_squeeze_void_average_z
_platon_squeeze_void_volume
_platon_squeeze_void_count_electrons
1 0.500 0.000 0.000 515.4 62.9
2 0.000 0.000 0.500 515.4 63.6
3 0.159 0.050 0.055 13.6 -0.8
4 0.659 0.050 0.445 13.6 -0.9
5 0.000 0.500 0.000 515.3 63.0
6 0.500 0.500 0.500 515.4 62.8
7 0.159 0.450 0.555 13.5 -0.6
8 0.659 0.450 0.945 13.5 -0.8
9 0.341 0.550 0.055 13.6 -0.6
10 0.841 0.550 0.445 13.6 -0.8
11 0.341 0.950 0.555 13.5 -0.7
12 0.841 0.950 0.945 13.5 -0.7
